data_7233014
loop_
_publ_author_name
'Fan, Shuxiang'
'Kiyota, Yasuhiro'
'Iijima, Kodai'
'Ryo, Suho'
'Kawamoto, Tadashi'
'Le Gal, Yann'
'Lorcy, Dominique'
'Mori, Takehiko'

_publ_section_title
;
 Charge-transfer complexes of sulfur-rich acceptors derived from
 birhodanines
;
_journal_issue 35
_journal_name_full CrystEngComm
_journal_page_first 5227
_journal_paper_doi 10.1039/C9CE00952C
_journal_volume 21
_journal_year 2019
_chemical_formula_moiety 'C30 H22 N2 O2 S4'
_chemical_formula_sum 'C30 H22 N2 O2 S4'
_chemical_formula_weight 570.76
_space_group_IT_number 2
_space_group_name_Hall '-P 1'
_space_group_name_H-M_alt 'P -1'
_symmetry_cell_setting triclinic
_symmetry_Int_Tables_number 2
_symmetry_space_group_name_Hall '-P 1'
_symmetry_space_group_name_H-M 'P -1'
_atom_sites_solution_hydrogens geom
_atom_sites_solution_primary direct
_atom_sites_solution_secondary difmap
_audit_update_record
;
2019-06-18 deposited with the CCDC.    2019-07-04 downloaded from the CCDC.
;
_cell_angle_alpha 85.13(5)
_cell_angle_beta 83.78(3)
_cell_angle_gamma 89.63(4)
_cell_formula_units_Z 1
_cell_length_a 7.6990(17)
_cell_length_b 8.464(8)
_cell_length_c 10.046(4)
_cell_measurement_reflns_used 24
_cell_measurement_temperature 298
_cell_measurement_theta_max 17.29
_cell_measurement_theta_min 15.20
_cell_volume 648.4(7)
_computing_cell_refinement WinAFC
_computing_data_collection WinAFC
_computing_data_reduction WinAFC
_computing_molecular_graphics 'CrystalStructure 4.0'
_computing_publication_material 'CrystalStructure 4.0 (Rigaku, 2010)'
_computing_structure_refinement 'SHELXL97 (Sheldrick, 2008)'
_computing_structure_solution 'Il Milione (Burla, et al., 2007)'
_diffrn_ambient_temperature 298
_diffrn_measured_fraction_theta_full 0.998
_diffrn_measured_fraction_theta_max 0.998
_diffrn_measurement_device_type 'Rigaku AFC7R'
_diffrn_measurement_method \w-2\q
_diffrn_radiation_type 'Mo K\a'
_diffrn_radiation_wavelength 0.71069
_diffrn_reflns_av_R_equivalents 0.1267
_diffrn_reflns_limit_h_max 10
_diffrn_reflns_limit_h_min -10
_diffrn_reflns_limit_k_max 6
_diffrn_reflns_limit_k_min -11
_diffrn_reflns_limit_l_max 14
_diffrn_reflns_limit_l_min -14
_diffrn_reflns_number 4456
_diffrn_reflns_theta_full 30.01
_diffrn_reflns_theta_max 30.01
_diffrn_standards_decay_% 3.970
_diffrn_standards_interval_count 150
_diffrn_standards_number 3
_exptl_absorpt_coefficient_mu 0.399
_exptl_absorpt_correction_type none
_exptl_crystal_colour colorless
_exptl_crystal_density_diffrn 1.462
_exptl_crystal_density_method 'not measured'
_exptl_crystal_description prismatic
_exptl_crystal_F_000 296.00
_exptl_crystal_size_max 0.200
_exptl_crystal_size_mid 0.200
_exptl_crystal_size_min 0.200
_refine_diff_density_max 0.490
_refine_diff_density_min -0.460
_refine_ls_extinction_method none
_refine_ls_goodness_of_fit_ref 1.004
_refine_ls_hydrogen_treatment constr
_refine_ls_number_parameters 172
_refine_ls_number_reflns 3771
_refine_ls_number_restraints 0
_refine_ls_R_factor_gt 0.0745
_refine_ls_shift/su_max 0.000
_refine_ls_structure_factor_coef Fsqd
_refine_ls_weighting_details 'w = 1/[\s^2^(Fo^2^)+(0.1366P)^2^+0.0000P] where P=(Fo^2^+2Fc^2^)/3'
_refine_ls_weighting_scheme calc
_refine_ls_wR_factor_ref 0.2404
_reflns_number_gt 2072
_reflns_number_total 3771
_reflns_threshold_expression F^2^>2.0\s(F^2^)
_cod_data_source_file c9ce00952c2.cif
_cod_data_source_block (perylene)(SO-Et)
_cod_depositor_comments 'Adding full bibliography for 7233013--7233023.cif.'
_cod_database_code 7233014

loop_
_symmetry_equiv_pos_site_id
_symmetry_equiv_pos_as_xyz
1 +X,+Y,+Z
2 -X,-Y,-Z

loop_
_atom_site_label
_atom_site_type_symbol
_atom_site_fract_x
_atom_site_fract_y
_atom_site_fract_z
_atom_site_U_iso_or_equiv
_atom_site_adp_type
_atom_site_occupancy
_atom_site_symmetry_multiplicity
_atom_site_calc_flag
_atom_site_refinement_flags
S1 S 0.15915(12) 0.64165(13) 0.55360(11) 0.0622(4) Uani 1.0 2 d .
S2 S 0.66274(11) 0.52399(11) 0.66564(9) 0.0488(3) Uani 1.0 2 d .
O1 O 0.5795(5) 0.6596(4) 0.8906(3) 0.0758(9) Uani 1.0 2 d .
N1 N 0.3721(4) 0.6677(4) 0.7411(3) 0.0499(7) Uani 1.0 2 d .
C1 C 0.3456(4) 1.0838(4) 0.5488(3) 0.0397(7) Uani 1.0 2 d .
C2 C 0.1994(5) 1.1640(5) 0.6006(5) 0.0558(9) Uani 1.0 2 d .
C3 C 0.1894(6) 1.2270(5) 0.7253(5) 0.0656(11) Uani 1.0 2 d .
C4 C 0.3244(6) 1.2100(5) 0.8011(5) 0.0644(11) Uani 1.0 2 d .
C5 C 0.4758(5) 1.1286(5) 0.7556(4) 0.0509(8) Uani 1.0 2 d .
C6 C 0.6168(6) 1.1060(6) 0.8346(5) 0.0656(11) Uani 1.0 2 d .
C7 C 0.7614(6) 1.0257(6) 0.7897(5) 0.0692(12) Uani 1.0 2 d .
C8 C 0.7749(5) 0.9628(5) 0.6658(5) 0.0581(10) Uani 1.0 2 d .
C9 C 0.6419(4) 0.9816(4) 0.5828(4) 0.0414(7) Uani 1.0 2 d .
C10 C 0.4883(4) 1.0644(4) 0.6285(3) 0.0403(7) Uani 1.0 2 d .
C11 C 0.4947(4) 0.5315(4) 0.5600(4) 0.0405(7) Uani 1.0 2 d .
C12 C 0.3435(4) 0.6144(4) 0.6208(4) 0.0430(7) Uani 1.0 2 d .
C13 C 0.5333(5) 0.6279(5) 0.7848(4) 0.0538(9) Uani 1.0 2 d .
C14 C 0.2468(6) 0.7610(5) 0.8221(5) 0.0627(10) Uani 1.0 2 d .
C15 C 0.1257(8) 0.6563(7) 0.9181(6) 0.0915(17) Uani 1.0 2 d .
H2 H 0.1047 1.1764 0.5505 0.0669 Uiso 1.0 2 calc R
H3 H 0.0894 1.2808 0.7565 0.0787 Uiso 1.0 2 calc R
H4 H 0.3169 1.2527 0.8838 0.0773 Uiso 1.0 2 calc R
H6 H 0.6103 1.1467 0.9182 0.0787 Uiso 1.0 2 calc R
H7 H 0.8531 1.0125 0.8427 0.0831 Uiso 1.0 2 calc R
H8 H 0.8748 0.9070 0.6379 0.0697 Uiso 1.0 2 calc R
H14A H 0.1790 0.8267 0.7631 0.0752 Uiso 1.0 2 calc R
H14B H 0.3097 0.8304 0.8723 0.0752 Uiso 1.0 2 calc R
H15A H 0.0642 0.5867 0.8686 0.1098 Uiso 1.0 2 calc R
H15B H 0.0434 0.7207 0.9678 0.1098 Uiso 1.0 2 calc R
H15C H 0.1921 0.5945 0.9791 0.1098 Uiso 1.0 2 calc R

loop_
_atom_site_aniso_label
_atom_site_aniso_U_11
_atom_site_aniso_U_22
_atom_site_aniso_U_33
_atom_site_aniso_U_12
_atom_site_aniso_U_13
_atom_site_aniso_U_23
S1 0.0386(5) 0.0700(7) 0.0806(8) 0.0165(4) -0.0150(5) -0.0126(5)
S2 0.0391(5) 0.0568(6) 0.0527(5) -0.0001(4) -0.0168(4) -0.0020(4)
O1 0.085(3) 0.094(3) 0.0522(16) -0.0079(18) -0.0181(15) -0.0144(15)
N1 0.0492(16) 0.0501(16) 0.0493(17) -0.0028(13) 0.0002(13) -0.0043(13)
C1 0.0331(14) 0.0362(15) 0.0473(17) -0.0001(11) -0.0002(12) 0.0057(13)
C2 0.0418(17) 0.055(2) 0.068(3) 0.0081(15) 0.0003(16) 0.0029(18)
C3 0.060(3) 0.059(3) 0.072(3) 0.0092(18) 0.018(2) -0.0065(19)
C4 0.074(3) 0.059(3) 0.057(3) -0.005(2) 0.014(2) -0.0120(18)
C5 0.057(2) 0.0482(19) 0.0458(19) -0.0075(15) -0.0023(15) 0.0005(15)
C6 0.074(3) 0.069(3) 0.056(3) -0.008(3) -0.018(2) -0.0070(19)
C7 0.070(3) 0.077(3) 0.066(3) -0.009(3) -0.037(3) -0.001(3)
C8 0.0481(19) 0.058(3) 0.071(3) 0.0034(16) -0.0205(18) 0.0001(19)
C9 0.0340(14) 0.0425(17) 0.0471(17) -0.0051(12) -0.0066(12) 0.0042(13)
C10 0.0370(15) 0.0373(16) 0.0449(17) -0.0033(12) -0.0013(12) 0.0018(13)
C11 0.0307(13) 0.0443(17) 0.0470(16) -0.0026(11) -0.0124(12) 0.0037(13)
C12 0.0350(15) 0.0412(16) 0.0523(18) -0.0014(12) -0.0046(13) -0.0000(14)
C13 0.058(2) 0.056(2) 0.0471(19) -0.0069(16) -0.0093(16) 0.0021(16)
C14 0.068(3) 0.057(3) 0.059(3) -0.0007(18) 0.0128(19) -0.0055(18)
C15 0.093(4) 0.087(4) 0.084(4) 0.001(3) 0.033(3) 0.003(3)

loop_
_atom_type_symbol
_atom_type_description
_atom_type_scat_dispersion_real
_atom_type_scat_dispersion_imag
_atom_type_scat_source
C C 0.0033 0.0016
;
International Tables for Crystallography
(1992, Vol. C, Tables 4.2.6.8 and 6.1.1.4)
;
H H 0.0000 0.0000
;
International Tables for Crystallography
(1992, Vol. C, Table 6.1.1.4)
;
N N 0.0061 0.0033
;
International Tables for Crystallography
(1992, Vol. C, Tables 4.2.6.8 and 6.1.1.4)
;
O O 0.0106 0.0060
;
International Tables for Crystallography
(1992, Vol. C, Tables 4.2.6.8 and 6.1.1.4)
;
S S 0.1246 0.1234
;
International Tables for Crystallography
(1992, Vol. C, Tables 4.2.6.8 and 6.1.1.4)
;

loop_
_geom_angle_atom_site_label_1
_geom_angle_atom_site_label_2
_geom_angle_atom_site_label_3
_geom_angle
_geom_angle_publ_flag
_geom_angle_site_symmetry_1
_geom_angle_site_symmetry_3
C11 S2 C13 91.11(17) yes . .
C12 N1 C13 115.3(3) yes . .
C12 N1 C14 124.4(3) yes . .
C13 N1 C14 120.3(4) yes . .
C2 C1 C9 122.7(3) yes . 2_676
C2 C1 C10 117.8(3) yes . .
C9 C1 C10 119.5(3) yes 2_676 .
C1 C2 C3 122.3(4) yes . .
C2 C3 C4 120.3(4) yes . .
C3 C4 C5 120.5(4) yes . .
C4 C5 C6 121.4(4) yes . .
C4 C5 C10 119.9(4) yes . .
C6 C5 C10 118.7(4) yes . .
C5 C6 C7 120.6(5) yes . .
C6 C7 C8 121.1(5) yes . .
C7 C8 C9 121.2(4) yes . .
C1 C9 C8 121.9(3) yes 2_676 .
C1 C9 C10 119.5(3) yes 2_676 .
C8 C9 C10 118.6(4) yes . .
C1 C10 C5 119.3(3) yes . .
C1 C10 C9 121.0(3) yes . .
C5 C10 C9 119.7(3) yes . .
S2 C11 C11 124.5(3) yes . 2_666
S2 C11 C12 110.2(3) yes . .
C11 C11 C12 125.4(3) yes 2_666 .
S1 C12 N1 123.3(3) yes . .
S1 C12 C11 124.4(3) yes . .
N1 C12 C11 112.2(3) yes . .
S2 C13 O1 124.1(4) yes . .
S2 C13 N1 111.2(3) yes . .
O1 C13 N1 124.7(4) yes . .
N1 C14 C15 111.5(4) yes . .
C1 C2 H2 118.871 no . .
C3 C2 H2 118.864 no . .
C2 C3 H3 119.834 no . .
C4 C3 H3 119.833 no . .
C3 C4 H4 119.769 no . .
C5 C4 H4 119.771 no . .
C5 C6 H6 119.697 no . .
C7 C6 H6 119.692 no . .
C6 C7 H7 119.450 no . .
C8 C7 H7 119.446 no . .
C7 C8 H8 119.375 no . .
C9 C8 H8 119.375 no . .
N1 C14 H14A 109.326 no . .
N1 C14 H14B 109.323 no . .
C15 C14 H14A 109.331 no . .
C15 C14 H14B 109.328 no . .
H14A C14 H14B 107.971 no . .
C14 C15 H15A 109.467 no . .
C14 C15 H15B 109.470 no . .
C14 C15 H15C 109.471 no . .
H15A C15 H15B 109.471 no . .
H15A C15 H15C 109.472 no . .
H15B C15 H15C 109.476 no . .

loop_
_geom_bond_atom_site_label_1
_geom_bond_atom_site_label_2
_geom_bond_distance
_geom_bond_publ_flag
_geom_bond_site_symmetry_2
S1 C12 1.643(4) yes .
S2 C11 1.758(4) yes .
S2 C13 1.763(4) yes .
O1 C13 1.208(5) yes .
N1 C12 1.365(5) yes .
N1 C13 1.391(5) yes .
N1 C14 1.464(6) yes .
C1 C2 1.386(5) yes .
C1 C9 1.469(5) yes 2_676
C1 C10 1.428(5) yes .
C2 C3 1.397(7) yes .
C3 C4 1.353(7) yes .
C4 C5 1.404(6) yes .
C5 C6 1.416(7) yes .
C5 C10 1.423(5) yes .
C6 C7 1.356(7) yes .
C7 C8 1.388(7) yes .
C8 C9 1.389(6) yes .
C9 C10 1.424(5) yes .
C11 C11 1.353(5) yes 2_666
C11 C12 1.459(5) yes .
C14 C15 1.502(7) yes .
C2 H2 0.930 no .
C3 H3 0.930 no .
C4 H4 0.930 no .
C6 H6 0.930 no .
C7 H7 0.930 no .
C8 H8 0.930 no .
C14 H14A 0.970 no .
C14 H14B 0.970 no .
C15 H15A 0.960 no .
C15 H15B 0.960 no .
C15 H15C 0.960 no .

loop_
_geom_contact_atom_site_label_1
_geom_contact_atom_site_label_2
_geom_contact_distance
_geom_contact_publ_flag
_geom_contact_site_symmetry_2
S1 S2 2.922(2) no 2_666
S1 C11 3.182(4) no 2_666
S1 C14 3.101(5) no .
S2 C12 3.203(4) no 2_666
O1 C12 3.471(5) no .
O1 C14 2.832(6) no .
O1 C15 3.475(7) no .
C1 C1 2.883(5) no 2_676
C1 C4 2.821(6) no .
C2 C5 2.770(6) no .
C2 C8 2.953(7) no 2_676
C3 C10 2.799(6) no .
C5 C8 2.794(6) no .
C6 C9 2.809(6) no .
C7 C10 2.791(6) no .
C9 C9 2.886(5) no 2_676
C10 C10 2.874(5) no 2_676
C12 C15 3.308(7) no .
C13 C15 3.291(7) no .
O1 O1 3.476(5) no 2_667
O1 C4 3.528(6) no 2_677
O1 C7 3.436(7) no .
O1 C8 3.503(6) no .
N1 C9 3.541(5) no .
N1 C10 3.539(5) no .
C1 C11 3.530(5) no 2_676
C3 C12 3.530(6) no 1_565
C4 O1 3.528(6) no 2_677
C5 C14 3.564(6) no .
C7 O1 3.436(7) no .
C8 O1 3.503(6) no .
C8 C13 3.454(6) no .
C9 N1 3.541(5) no .
C9 C13 3.523(6) no .
C10 N1 3.539(5) no .
C10 C14 3.502(6) no .
C11 C1 3.530(5) no 2_676
C12 C3 3.530(6) no 1_545
C13 C8 3.454(6) no .
C13 C9 3.523(6) no .
C14 C5 3.564(6) no .
C14 C10 3.502(6) no .
C15 C15 3.477(8) no 2_567
S1 H14A 2.7460 no .
S1 H15A 3.1652 no .
O1 H14B 2.5367 no .
O1 H15C 3.0579 no .
N1 H15A 2.6355 no .
N1 H15B 3.2714 no .
N1 H15C 2.6576 no .
C1 H3 3.2678 no .
C1 H8 2.6586 no 2_676
C2 H4 3.2260 no .
C2 H8 2.6402 no 2_676
C4 H2 3.2138 no .
C4 H6 2.6370 no .
C5 H3 3.2332 no .
C5 H7 3.2462 no .
C6 H4 2.6340 no .
C6 H8 3.2188 no .
C8 H2 2.6369 no 2_676
C8 H6 3.2255 no .
C9 H2 2.6630 no 2_676
C9 H7 3.2518 no .
C10 H2 3.2513 no .
C10 H4 3.2852 no .
C10 H6 3.2837 no .
C10 H8 3.2603 no .
C12 H14A 2.6253 no .
C12 H14B 3.2290 no .
C12 H15A 3.1024 no .
C13 H14A 3.2142 no .
C13 H14B 2.5621 no .
C13 H15C 3.0975 no .
H2 H3 2.3091 no .
H2 H8 2.0652 no 2_676
H3 H4 2.2775 no .
H4 H6 2.4732 no .
H6 H7 2.2740 no .
H7 H8 2.3012 no .
H14A H15A 2.3421 no .
H14A H15B 2.3145 no .
H14A H15C 2.8114 no .
H14B H15A 2.8116 no .
H14B H15B 2.3312 no .
H14B H15C 2.3251 no .
S1 H2 2.7819 no 2_576
S1 H3 3.5354 no 1_545
S1 H8 3.2264 no 1_455
S2 H2 3.5542 no 2_676
O1 H4 2.6471 no 2_677
O1 H6 2.8990 no 2_677
O1 H15C 3.0664 no 2_667
C1 H14A 3.1072 no .
C2 H7 3.5749 no 1_455
C2 H8 3.2936 no 1_455
C2 H14A 3.1621 no .
C3 H7 3.2288 no 1_455
C3 H14A 3.3769 no .
C3 H15A 3.5609 no 1_565
C3 H15B 3.4546 no 2_577
C4 H14A 3.5033 no .
C4 H14B 3.2323 no .
C4 H15B 3.5407 no 2_577
C5 H14A 3.4294 no .
C5 H14B 2.9319 no .
C6 H6 3.4646 no 2_677
C6 H14B 3.3024 no .
C6 H14B 3.1480 no 2_677
C7 H2 3.5400 no 1_655
C7 H3 3.3040 no 1_655
C8 H2 3.1820 no 1_655
C8 H14A 3.5189 no 1_655
C10 H14A 3.2321 no .
C10 H14B 3.2083 no .
C12 H3 3.5356 no 1_545
C14 H6 3.0997 no 2_677
C15 H3 3.5812 no 2_577
C15 H6 3.2945 no 2_677
C15 H15A 3.0937 no 2_567
C15 H15B 3.5067 no 2_567
C15 H15C 3.2721 no 2_567
H2 S1 2.7819 no 2_576
H2 S2 3.5542 no 2_676
H2 C7 3.5400 no 1_455
H2 C8 3.1820 no 1_455
H2 H7 3.5220 no 1_455
H2 H8 2.9118 no 1_455
H2 H14A 3.5799 no .
H3 S1 3.5354 no 1_565
H3 C7 3.3040 no 1_455
H3 C12 3.5356 no 1_565
H3 C15 3.5812 no 2_577
H3 H7 2.9317 no 1_455
H3 H15A 2.9078 no 1_565
H3 H15B 2.8456 no 2_577
H3 H15C 3.4736 no 2_577
H4 O1 2.6471 no 2_677
H4 H7 3.5363 no 2_677
H4 H14B 3.5867 no .
H4 H15A 3.4240 no 1_565
H4 H15B 3.0193 no 2_577
H4 H15C 3.2319 no 1_565
H6 O1 2.8990 no 2_677
H6 C6 3.4646 no 2_677
H6 C14 3.0997 no 2_677
H6 C15 3.2945 no 2_677
H6 H6 3.2415 no 2_677
H6 H14B 2.2801 no 2_677
H6 H15B 3.2563 no 2_677
H6 H15C 2.9906 no 2_677
H7 C2 3.5749 no 1_655
H7 C3 3.2288 no 1_655
H7 H2 3.5220 no 1_655
H7 H3 2.9317 no 1_655
H7 H4 3.5363 no 2_677
H7 H14A 3.0223 no 1_655
H7 H14B 3.3736 no 2_677
H7 H15B 3.1065 no 1_655
H7 H15B 3.2313 no 2_677
H8 S1 3.2264 no 1_655
H8 C2 3.2936 no 1_655
H8 H2 2.9118 no 1_655
H8 H8 3.4657 no 2_776
H8 H14A 2.8286 no 1_655
H14A C1 3.1072 no .
H14A C2 3.1621 no .
H14A C3 3.3769 no .
H14A C4 3.5033 no .
H14A C5 3.4294 no .
H14A C8 3.5189 no 1_455
H14A C10 3.2321 no .
H14A H2 3.5799 no .
H14A H7 3.0223 no 1_455
H14A H8 2.8286 no 1_455
H14B C4 3.2323 no .
H14B C5 2.9319 no .
H14B C6 3.3024 no .
H14B C6 3.1480 no 2_677
H14B C10 3.2083 no .
H14B H4 3.5867 no .
H14B H6 2.2801 no 2_677
H14B H7 3.3736 no 2_677
H15A C3 3.5609 no 1_545
H15A C15 3.0937 no 2_567
H15A H3 2.9078 no 1_545
H15A H4 3.4240 no 1_545
H15A H15A 2.9823 no 2_567
H15A H15B 3.0270 no 2_567
H15A H15C 2.7519 no 2_567
H15B C3 3.4546 no 2_577
H15B C4 3.5407 no 2_577
H15B C15 3.5067 no 2_567
H15B H3 2.8456 no 2_577
H15B H4 3.0193 no 2_577
H15B H6 3.2563 no 2_677
H15B H7 3.1065 no 1_455
H15B H7 3.2313 no 2_677
H15B H15A 3.0270 no 2_567
H15B H15C 3.2092 no 2_567
H15C O1 3.0664 no 2_667
H15C C15 3.2721 no 2_567
H15C H3 3.4736 no 2_577
H15C H4 3.2319 no 1_545
H15C H6 2.9906 no 2_677
H15C H15A 2.7519 no 2_567
H15C H15B 3.2092 no 2_567
H15C H15C 3.3416 no 2_567

loop_
_geom_torsion_atom_site_label_1
_geom_torsion_atom_site_label_2
_geom_torsion_atom_site_label_3
_geom_torsion_atom_site_label_4
_geom_torsion
_geom_torsion_publ_flag
_geom_torsion_site_symmetry_1
_geom_torsion_site_symmetry_3
_geom_torsion_site_symmetry_4
C11 S2 C13 O1 178.5(3) no . . .
C11 S2 C13 N1 -1.4(3) no . . .
C13 S2 C11 C11 -179.7(3) no . . 2_666
C13 S2 C11 C12 -0.0(2) no . . .
C12 N1 C13 S2 2.6(4) no . . .
C12 N1 C13 O1 -177.3(3) no . . .
C13 N1 C12 S1 177.4(3) no . . .
C13 N1 C12 C11 -2.7(4) no . . .
C12 N1 C14 C15 89.2(4) no . . .
C14 N1 C12 S1 -2.8(5) no . . .
C14 N1 C12 C11 177.2(3) no . . .
C13 N1 C14 C15 -91.0(4) no . . .
C14 N1 C13 S2 -177.2(3) no . . .
C14 N1 C13 O1 2.9(6) no . . .
C2 C1 C9 C8 1.9(5) no . 2_676 2_676
C2 C1 C9 C10 -179.2(3) no . 2_676 2_676
C9 C1 C2 C3 -179.4(3) no 2_676 . .
C2 C1 C10 C5 -0.6(4) no . . .
C2 C1 C10 C9 179.2(3) no . . .
C10 C1 C2 C3 0.9(5) no . . .
C9 C1 C10 C5 179.7(3) no 2_676 . .
C9 C1 C10 C9 -0.5(4) no 2_676 . .
C10 C1 C9 C8 -178.4(3) no . 2_676 2_676
C10 C1 C9 C10 0.5(4) no . 2_676 2_676
C1 C2 C3 C4 -0.5(6) no . . .
C2 C3 C4 C5 -0.3(6) no . . .
C3 C4 C5 C6 -178.4(4) no . . .
C3 C4 C5 C10 0.5(6) no . . .
C4 C5 C6 C7 179.3(4) no . . .
C4 C5 C10 C1 -0.1(5) no . . .
C4 C5 C10 C9 -179.9(3) no . . .
C6 C5 C10 C1 178.9(3) no . . .
C6 C5 C10 C9 -0.9(5) no . . .
C10 C5 C6 C7 0.4(6) no . . .
C5 C6 C7 C8 -0.4(7) no . . .
C6 C7 C8 C9 0.8(7) no . . .
C7 C8 C9 C1 179.8(4) no . . 2_676
C7 C8 C9 C10 -1.3(6) no . . .
C1 C9 C10 C1 0.5(5) no 2_676 . .
C1 C9 C10 C5 -179.7(3) no 2_676 . .
C8 C9 C10 C1 -178.4(3) no . . .
C8 C9 C10 C5 1.4(5) no . . .
S2 C11 C11 S2 180(229922) no . 2_666 2_666
S2 C11 C11 C12 -0.3(5) no . 2_666 2_666
S2 C11 C12 S1 -178.55(19) no . . .
S2 C11 C12 N1 1.5(3) no . . .
C11 C11 C12 S1 1.2(5) no 2_666 . .
C11 C11 C12 N1 -178.8(3) no 2_666 . .
C12 C11 C11 S2 0.3(5) no . 2_666 2_666
C12 C11 C11 C12 -180(296907) no . 2_666 2_666
